data_1547402
loop_
_publ_author_name
'Cancino, Patricio'
'Paredes-Garcia, Veronica'
'Torres, Julia'
'Mart\'inez, Sebasti\'an'
'Kremer, Carlos'
'Spodine, Evgenia'

_publ_section_title
;
 {[Cu3Lu2(ODA)6(H2O)6]&#x2022;10H2O}n . First heterometallic framework
 based on copper(II)/lutetium(III) for the catalytic oxidation of olefins
 and aromatic benzylic substrates.
;
_journal_name_full 'Catal. Sci. Technol.'
_journal_paper_doi 10.1039/C7CY01385J
_journal_year 2017
_chemical_formula_sum 'C24 H30 Cu3 Lu2 O36'
_chemical_formula_weight 1435.05
_chemical_name_systematic 'Lutetium Copper Oxydiacetate, hydrate'
_space_group_crystal_system hexagonal
_space_group_IT_number 192
_space_group_name_Hall '-P 6 2c'
_space_group_name_H-M_alt 'P 6/m c c'
_symmetry_space_group_name_Hall '-P 6 2c'
_symmetry_space_group_name_H-M 'P 6/m c c'
_atom_sites_solution_hydrogens mixed
_atom_sites_solution_primary iterative
_atom_sites_solution_secondary difmap
_audit_update_record
;
2017-02-09 deposited with the CCDC.
2017-09-28 downloaded from the CCDC.
;
_cell_angle_alpha 90
_cell_angle_beta 90
_cell_angle_gamma 120
_cell_formula_units_Z 2
_cell_length_a 14.021(2)
_cell_length_b 14.021(2)
_cell_length_c 15.713(2)
_cell_measurement_reflns_used 131
_cell_measurement_temperature 293(2)
_cell_measurement_theta_max 24.6144
_cell_measurement_theta_min 5.4785
_cell_volume 2675.1(6)
_computing_cell_refinement 'APEX3 v2016.1-0 (Bruker AXS)'
_computing_data_collection 'Bruker Instrument Service v4.2.9'
_computing_data_reduction 'SAINT V8.37A (Bruker AXS Inc., 2015)'
_computing_structure_refinement 'XL (Sheldrick, 2008)'
_diffrn_ambient_temperature 293(2)
_diffrn_detector_area_resol_mean 10.4167
_diffrn_measured_fraction_theta_full 0.999
_diffrn_measured_fraction_theta_max 0.999
_diffrn_measurement_device_type 'BRUKER D8 venture diffractometer'
_diffrn_radiation_monochromator 'curved graphite'
_diffrn_radiation_type 'Mo K\a'
_diffrn_radiation_wavelength 0.71073
_diffrn_reflns_av_R_equivalents 0.0743
_diffrn_reflns_av_unetI/netI 0.0150
_diffrn_reflns_limit_h_max 20
_diffrn_reflns_limit_h_min -19
_diffrn_reflns_limit_k_max 20
_diffrn_reflns_limit_k_min -20
_diffrn_reflns_limit_l_max 22
_diffrn_reflns_limit_l_min -22
_diffrn_reflns_number 81028
_diffrn_reflns_theta_full 30.51
_diffrn_reflns_theta_max 30.51
_diffrn_reflns_theta_min 2.91
_diffrn_source 'sealed tube'
_diffrn_source_type 'SIEMENS KFFMO2K--90C model 10190380'
_exptl_absorpt_coefficient_mu 4.920
_exptl_absorpt_correction_T_max 0.64
_exptl_absorpt_correction_T_min 0.45
_exptl_absorpt_correction_type multi-scan
_exptl_absorpt_process_details 'SADABS V2014/5 (Bruker AXS Inc.)'
_exptl_crystal_colour 'translucent pale blue'
_exptl_crystal_density_diffrn 1.782
_exptl_crystal_density_method 'not measured'
_exptl_crystal_description hexagonal
_exptl_crystal_F_000 1382
_exptl_crystal_size_max 0.256
_exptl_crystal_size_mid 0.090
_exptl_crystal_size_min 0.061
_refine_diff_density_max 0.558
_refine_diff_density_min -0.765
_refine_ls_extinction_method none
_refine_ls_goodness_of_fit_ref 1.132
_refine_ls_hydrogen_treatment mixed
_refine_ls_matrix_type full
_refine_ls_number_parameters 56
_refine_ls_number_reflns 1417
_refine_ls_number_restraints 0
_refine_ls_restrained_S_all 1.132
_refine_ls_R_factor_all 0.0394
_refine_ls_R_factor_gt 0.0224
_refine_ls_shift/su_max 0.000
_refine_ls_shift/su_mean 0.000
_refine_ls_structure_factor_coef Fsqd
_refine_ls_weighting_details 'w=1/[\s^2^(Fo^2^)+(0.0119P)^2^+9.9425P] where P=(Fo^2^+2Fc^2^)/3'
_refine_ls_weighting_scheme calc
_refine_ls_wR_factor_gt 0.0473
_refine_ls_wR_factor_ref 0.0590
_reflns_number_gt 989
_reflns_number_total 1417
_reflns_threshold_expression 'I > 2\s(I)'
_cod_data_source_file c7cy01385j2.cif
_cod_data_source_block 160416_LS_SMLuCuODAJT
_cod_original_cell_volume 2675.1(9)
_cod_database_code 1547402

loop_
_space_group_symop_operation_xyz
'x, y, z'
'-y, x-y, z'
'-x+y, -x, z'
'-x, -y, z'
'y, -x+y, z'
'x-y, x, z'
'y, x, -z+1/2'
'x-y, -y, -z+1/2'
'-x, -x+y, -z+1/2'
'-y, -x, -z+1/2'
'-x+y, y, -z+1/2'
'x, x-y, -z+1/2'
'-x, -y, -z'
'y, -x+y, -z'
'x-y, x, -z'
'x, y, -z'
'-y, x-y, -z'
'-x+y, -x, -z'
'-y, -x, z-1/2'
'-x+y, y, z-1/2'
'x, x-y, z-1/2'
'y, x, z-1/2'
'x-y, -y, z-1/2'
'-x, -x+y, z-1/2'

loop_
_atom_site_type_symbol
_atom_site_label
_atom_site_fract_x
_atom_site_fract_y
_atom_site_fract_z
_atom_site_U_iso_or_equiv
_atom_site_adp_type
_atom_site_calc_flag
_atom_site_refinement_flags_adp
_atom_site_refinement_flags_occupancy
_atom_site_refinement_flags_posn
_atom_site_occupancy
Lu Lu1 0.6667 0.3333 0.75 0.02038(8) Uani d T P S 1
Cu Cu1 0.5 0.5 0.5 0.02047(14) Uani d T P S 1
O O1 0.76613(12) 0.5323(2) 0.75 0.0275(6) Uani d T P S 1
O O1W 0.4868(4) 0.3185(3) 0.5 0.0454(10) Uani d T P S 1
H H1W 0.524(8) 0.315(3) 0.461(6) 0.068 Uiso calc . . GR 0.5
O O2 0.6095(2) 0.4149(2) 0.64760(14) 0.0316(5) Uani d . . . 1
O O3 0.6158(2) 0.5624(2) 0.58621(17) 0.0384(6) Uani d . . . 1
C C1 0.7441(4) 0.5940(3) 0.6915(3) 0.0562(13) Uani d . . . 1
H H1A 0.808 0.6366 0.6557 0.067 Uiso calc . . R 1
H H1B 0.7278 0.6446 0.7215 0.067 Uiso calc . . R 1
C C2 0.6481(3) 0.5176(3) 0.6381(2) 0.0296(7) Uani d . . . 1

loop_
_atom_site_aniso_label
_atom_site_aniso_U_11
_atom_site_aniso_U_22
_atom_site_aniso_U_33
_atom_site_aniso_U_12
_atom_site_aniso_U_13
_atom_site_aniso_U_23
Lu1 0.02325(10) 0.02325(10) 0.01463(12) 0.01163(5) 0 0
Cu1 0.0235(4) 0.0283(4) 0.0150(3) 0.0169(3) 0 0
O1 0.0309(11) 0.0259(14) 0.0241(13) 0.0130(7) -0.0116(14) 0
O1W 0.053(3) 0.047(2) 0.039(2) 0.027(2) 0 0
O2 0.0382(14) 0.0363(14) 0.0251(10) 0.0223(12) -0.0101(10) -0.0012(10)
O3 0.0477(16) 0.0369(14) 0.0358(13) 0.0251(13) -0.0152(12) 0.0001(12)
C1 0.074(3) 0.035(2) 0.056(3) 0.024(2) -0.040(2) -0.004(2)
C2 0.0338(18) 0.0343(17) 0.0242(14) 0.0198(15) -0.0066(14) -0.0034(14)

loop_
_atom_type_symbol
_atom_type_description
_atom_type_scat_dispersion_real
_atom_type_scat_dispersion_imag
_atom_type_scat_source
C C 0.0033 0.0016 'International Tables Vol C Tables 4.2.6.8 and 6.1.1.4'
H H 0.0000 0.0000 'International Tables Vol C Tables 4.2.6.8 and 6.1.1.4'
Cu Cu 0.3201 1.2651 'International Tables Vol C Tables 4.2.6.8 and 6.1.1.4'
Lu Lu -0.4720 5.8584 'International Tables Vol C Tables 4.2.6.8 and 6.1.1.4'
O O 0.0106 0.0060 'International Tables Vol C Tables 4.2.6.8 and 6.1.1.4'

loop_
_geom_angle_atom_site_label_1
_geom_angle_atom_site_label_2
_geom_angle_atom_site_label_3
_geom_angle_site_symmetry_1
_geom_angle_site_symmetry_3
_geom_angle
O1 Lu1 O1 3_665 . 120.0000(10)
O1 Lu1 O1 3_665 2_655 120.0
O1 Lu1 O1 2_655 . 120.0
O2 Lu1 O1 10_666 2_655 64.91(6)
O2 Lu1 O1 3_665 . 72.71(6)
O2 Lu1 O1 3_665 3_665 64.91(6)
O2 Lu1 O1 10_666 . 72.71(6)
O2 Lu1 O1 11_656 3_665 72.71(6)
O2 Lu1 O1 12_556 3_665 64.91(6)
O2 Lu1 O1 10_666 3_665 136.16(6)
O2 Lu1 O1 . 2_655 72.71(6)
O2 Lu1 O1 2_655 3_665 72.71(6)
O2 Lu1 O1 12_556 . 136.16(6)
O2 Lu1 O1 12_556 2_655 72.71(6)
O2 Lu1 O1 2_655 . 136.16(6)
O2 Lu1 O1 3_665 2_655 136.16(6)
O2 Lu1 O1 . . 64.91(6)
O2 Lu1 O1 11_656 2_655 136.16(6)
O2 Lu1 O1 . 3_665 136.16(6)
O2 Lu1 O1 2_655 2_655 64.91(6)
O2 Lu1 O1 11_656 . 64.91(6)
O2 Lu1 O2 12_556 10_666 77.78(9)
O2 Lu1 O2 10_666 . 87.68(11)
O2 Lu1 O2 3_665 2_655 77.78(9)
O2 Lu1 O2 3_665 10_666 145.42(13)
O2 Lu1 O2 12_556 11_656 77.78(9)
O2 Lu1 O2 11_656 10_666 77.78(9)
O2 Lu1 O2 2_655 . 77.78(9)
O2 Lu1 O2 2_655 10_666 129.82(12)
O2 Lu1 O2 12_556 3_665 129.82(12)
O2 Lu1 O2 12_556 . 145.42(13)
O2 Lu1 O2 12_556 2_655 87.68(12)
O2 Lu1 O2 3_665 . 77.78(9)
O2 Lu1 O2 11_656 2_655 145.42(13)
O2 Lu1 O2 11_656 . 129.82(12)
O2 Lu1 O2 3_665 11_656 87.68(12)
O3 Cu1 O1W 16_556 . 94.56(11)
O3 Cu1 O1W . . 94.56(11)
O3 Cu1 O1W 13_666 . 85.44(11)
O3 Cu1 O1W 4_665 . 85.44(11)
O3 Cu1 O3 . 13_666 180.00(15)
O3 Cu1 O3 13_666 16_556 92.19(17)
O3 Cu1 O3 . 16_556 87.81(17)
O3 Cu1 O3 . 4_665 92.19(17)
O3 Cu1 O3 16_556 4_665 180.0
O3 Cu1 O3 13_666 4_665 87.81(17)
C1 O1 Lu1 11_656 . 122.4(2)
C1 O1 Lu1 . . 122.4(2)
C1 O1 C1 11_656 . 115.2(4)
Cu1 O1W H1W . . 109.5
C2 O2 Lu1 . . 125.5(2)
C2 O3 Cu1 . . 131.2(2)
O1 C1 H1A . . 109.9
O1 C1 H1B . . 109.9
O1 C1 C2 . . 108.9(3)
H1A C1 H1B . . 108.3
C2 C1 H1A . . 109.9
C2 C1 H1B . . 109.9
O2 C2 C1 . . 118.0(3)
O3 C2 O2 . . 126.4(3)
O3 C2 C1 . . 115.6(3)

loop_
_geom_bond_atom_site_label_1
_geom_bond_atom_site_label_2
_geom_bond_site_symmetry_2
_geom_bond_distance
Lu1 O1 2_655 2.415(3)
Lu1 O1 . 2.416(3)
Lu1 O1 3_665 2.415(3)
Lu1 O2 2_655 2.336(2)
Lu1 O2 3_665 2.336(2)
Lu1 O2 11_656 2.336(2)
Lu1 O2 10_666 2.336(2)
Lu1 O2 . 2.336(2)
Lu1 O2 12_556 2.336(2)
Cu1 O1W . 2.457(4)
Cu1 O3 4_665 1.953(3)
Cu1 O3 . 1.953(3)
Cu1 O3 16_556 1.953(3)
Cu1 O3 13_666 1.953(3)
O1 C1 11_656 1.398(4)
O1 C1 . 1.398(4)
O1W H1W . 0.81(9)
O2 C2 . 1.268(4)
O3 C2 . 1.246(4)
C1 H1A . 0.97
C1 H1B . 0.97
C1 C2 . 1.491(5)

loop_
_geom_torsion_atom_site_label_1
_geom_torsion_atom_site_label_2
_geom_torsion_atom_site_label_3
_geom_torsion_atom_site_label_4
_geom_torsion_site_symmetry_1
_geom_torsion
Lu1 O1 C1 C2 . 4.2(5)
Lu1 O2 C2 O3 . -176.9(3)
Lu1 O2 C2 C1 . 5.3(5)
Cu1 O3 C2 O2 . -1.0(6)
Cu1 O3 C2 C1 . 176.8(3)
O1 C1 C2 O2 . -5.8(6)
O1 C1 C2 O3 . 176.2(3)
C1 O1 C1 C2 11_656 -175.8(5)
